data_4031446
loop_
_publ_author_name
'Fawcett, J.'
'Holloway, J.H.'
'Russell, D.R.'

_publ_section_title
;
 Transition-metal tetrafluoride oxide-antimony pentafluoride adducts.
 Preparation and characterization of the adducts M F4 O Sb F5 (M= Mo, W or
 Re) and crystal structures of Mo F4 O Sb F5 and Re F4 O Sb F5
;
_journal_name_full
;
Journal of the Chemical Society. Dalton Transactions, Inorganic Chemistry 
(1972-)
;
_journal_page_first 1212
_journal_page_last 1218
_journal_volume 1981
_journal_year 1981
_chemical_formula_sum 'F9 O Re Sb'
_chemical_name_systematic '(Re F4 O) (Sb F5)'
_space_group_IT_number 14
_symmetry_space_group_name_Hall '-P 2ybc'
_symmetry_space_group_name_H-M 'P 1 21/c 1'
_cell_angle_alpha 90
_cell_angle_beta 99.37
_cell_angle_gamma 90
_cell_formula_units_Z 4
_cell_length_a 5.561
_cell_length_b 10.198
_cell_length_c 12.622
_cell_volume 706.257
_citation_journal_id_ASTM JCDTBI
_cod_data_source_file Fawcett_JCDTBI_1981_940.cif
_cod_data_source_block F9O1Re1Sb1
_cod_original_cell_volume 706.2565
_cod_original_formula_sum 'F9 O1 Re1 Sb1'
_cod_database_code 4031446

loop_
_symmetry_equiv_pos_as_xyz
x,y,z
-x,y+1/2,-z+1/2
-x,-y,-z
x,-y-1/2,z-1/2

loop_
_atom_site_label
_atom_site_type_symbol
_atom_site_fract_x
_atom_site_fract_y
_atom_site_fract_z
_atom_site_occupancy
_atom_site_U_iso_or_equiv
F4 F-1 0.535 -0.068 0.132 1 0.0
F6 F-1 -0.203 0.3907 -0.0527 1 0.0
F8 F-1 0.1 0.3301 0.1347 1 0.0
O1 O-2 0.482 0.154 0.2421 1 0.0
Re1 Re+6 0.3257 0.0166 0.2094 1 0.0
F7 F-1 0.386 -0.086 0.3192 1 0.0
Sb1 Sb+5 -0.0159 0.2554 0.0017 1 0.0
F9 F-1 0.256 0.3077 -0.0523 1 0.0
F3 F-1 -0.097 0.1478 -0.1277 1 0.0
F5 F-1 -0.263 0.1709 0.0561 1 0.0
F2 F-1 0.021 0.0594 0.2359 1 0.0
F1 F-1 0.188 0.097 0.0605 1 0.0
